data_4026464
loop_
_publ_author_name
'Y. Suman Reddy'
'A. P. John Pal'
'Preeti Gupta'
'Alafia A. Ansari'
'Yashwant D. Vankar'

_publ_contact_author_address
;Department of Chemistry 
Indian Institute of Technology 
Kanpur, Uttar Pradesh 
India, 208 016 
;
_publ_contact_author_email vankar@iitk.ac.in
_publ_contact_author_name 'Dr. Y D Vankar'
_publ_contact_author_phone +91-512-2597169
_publ_section_title
;
 Ceric Ammonium Nitrate-Catalyzed Azidation of 1,2-Anhydro Sugars:
 Application in the Synthesis of Structurally Diverse Sugar-Derived
 Morpholine 1,2,3-Triazoles and 1,4-Oxazin-2-ones
;
_journal_name_full 'Journal of Organic Chemistry'
_journal_page_first 5972
_journal_page_last 5984
_journal_paper_doi 10.1021/jo200260w
_journal_volume 76
_journal_year 2011
_chemical_absolute_configuration rmad
_chemical_formula_moiety 'C9 H13 N3 O5'
_chemical_formula_sum 'C9 H13 N3 O5'
_chemical_formula_weight 243.22
_chemical_name_systematic
;
 ?
;
_space_group_IT_number 4
_symmetry_cell_setting monoclinic
_symmetry_space_group_name_Hall 'P 2yb'
_symmetry_space_group_name_H-M 'P 1 21 1'
_atom_sites_solution_hydrogens geom
_atom_sites_solution_primary direct
_atom_sites_solution_secondary difmap
_audit_creation_method SHELXL-97
_cell_angle_alpha 90.00
_cell_angle_beta 94.640(7)
_cell_angle_gamma 90.00
_cell_formula_units_Z 2
_cell_length_a 6.545(3)
_cell_length_b 8.428(4)
_cell_length_c 9.345(4)
_cell_measurement_reflns_used 3369
_cell_measurement_temperature 298(2)
_cell_measurement_theta_max 28.3
_cell_measurement_theta_min 2.2
_cell_volume 513.8(4)
_computing_cell_refinement 'Bruker SMART'
_computing_data_collection 'Bruker SMART'
_computing_data_reduction 'Bruker SAINT+'
_computing_molecular_graphics 'Diamond 3'
_computing_publication_material 'WinGX publication routines (Farrugia, 1999)'
_computing_structure_refinement 'SHELXL-97 (Sheldrick, 1997)'
_computing_structure_solution 'Bruker SHELXTL'
_diffrn_ambient_temperature 298(2)
_diffrn_measured_fraction_theta_full 0.988
_diffrn_measured_fraction_theta_max 0.988
_diffrn_measurement_device_type 'CCD area detector'
_diffrn_measurement_method '\p and \w scans'
_diffrn_radiation_monochromator graphite
_diffrn_radiation_source 'fine-focus sealed tube'
_diffrn_radiation_type MoK\a
_diffrn_radiation_wavelength 0.71073
_diffrn_reflns_av_R_equivalents 0.0313
_diffrn_reflns_av_sigmaI/netI 0.0452
_diffrn_reflns_limit_h_max 8
_diffrn_reflns_limit_h_min -8
_diffrn_reflns_limit_k_max 11
_diffrn_reflns_limit_k_min -9
_diffrn_reflns_limit_l_max 12
_diffrn_reflns_limit_l_min -10
_diffrn_reflns_number 3369
_diffrn_reflns_theta_full 28.34
_diffrn_reflns_theta_max 28.34
_diffrn_reflns_theta_min 2.19
_exptl_absorpt_coefficient_mu 0.130
_exptl_absorpt_correction_T_max 0.990
_exptl_absorpt_correction_T_min 0.984
_exptl_absorpt_correction_type empirical
_exptl_absorpt_process_details 'SADABS 2.10 (Bruker 2003)'
_exptl_crystal_colour white
_exptl_crystal_density_diffrn 1.572
_exptl_crystal_description needle
_exptl_crystal_F_000 256
_exptl_crystal_size_max 0.23
_exptl_crystal_size_mid 0.17
_exptl_crystal_size_min 0.12
_refine_diff_density_max 0.387
_refine_diff_density_min -0.466
_refine_diff_density_rms 0.111
_refine_ls_abs_structure_details 'Flack H D (1983), Acta Cryst. A39, 876-881'
_refine_ls_abs_structure_Flack 1(2)
_refine_ls_extinction_method none
_refine_ls_goodness_of_fit_ref 1.202
_refine_ls_hydrogen_treatment mixed
_refine_ls_matrix_type full
_refine_ls_number_parameters 166
_refine_ls_number_reflns 2128
_refine_ls_number_restraints 1
_refine_ls_restrained_S_all 1.202
_refine_ls_R_factor_all 0.0673
_refine_ls_R_factor_gt 0.0510
_refine_ls_shift/su_max 0.000
_refine_ls_shift/su_mean 0.000
_refine_ls_structure_factor_coef Fsqd
_refine_ls_weighting_details 'calc w=1/[\s^2^(Fo^2^)+(0.0830P)^2^+0.4817P] where P=(Fo^2^+2Fc^2^)/3'
_refine_ls_weighting_scheme calc
_refine_ls_wR_factor_gt 0.1305
_refine_ls_wR_factor_ref 0.1901
_reflns_number_gt 1893
_reflns_number_total 2128
_reflns_threshold_expression >2sigma(I)
_cod_data_source_file jo200260w_si_002.cif
_cod_data_source_block 7junbm
_cod_original_sg_symbol_Hall P2yb
_cod_database_code 4026464

loop_
_symmetry_equiv_pos_as_xyz
'x, y, z'
'-x, y+1/2, -z'

loop_
_atom_site_label
_atom_site_type_symbol
_atom_site_fract_x
_atom_site_fract_y
_atom_site_fract_z
_atom_site_U_iso_or_equiv
_atom_site_adp_type
_atom_site_occupancy
_atom_site_symmetry_multiplicity
_atom_site_calc_flag
_atom_site_refinement_flags
O001 O 0.4166(4) 0.2282(4) 0.1090(3) 0.0362(6) Uani 1 1 d .
O005 O 0.4943(4) 0.2077(4) 0.4177(3) 0.0386(7) Uani 1 1 d .
O003 O 0.1857(5) 0.5066(4) 0.1012(3) 0.0416(7) Uani 1 1 d .
O004 O -0.3282(5) 0.4856(4) 0.0783(3) 0.0393(7) Uani 1 1 d .
O009 O 0.0320(4) 0.4489(3) 0.3866(3) 0.0328(6) Uani 1 1 d .
N001 N 0.2492(5) 0.3777(4) 0.5855(3) 0.0331(7) Uani 1 1 d .
C06 C 0.2589(6) 0.2487(5) 0.2055(4) 0.0301(8) Uani 1 1 d .
H20 H 0.1948 0.1454 0.2198 0.036 Uiso 1 1 calc R
N002 N 0.1358(5) 0.4327(5) 0.6900(3) 0.0401(8) Uani 1 1 d .
C9A C 0.1645(6) 0.3306(5) 0.4441(4) 0.0311(8) Uani 1 1 d .
H009 H 0.0903 0.2301 0.4498 0.037 Uiso 1 1 calc R
C05A C 0.3442(6) 0.3106(5) 0.3500(4) 0.0300(7) Uani 1 1 d .
H010 H 0.4067 0.4146 0.3366 0.036 Uiso 1 1 calc R
N3 N 0.2615(6) 0.4407(5) 0.8065(3) 0.0436(9) Uani 1 1 d .
C010 C -0.2080(6) 0.5312(5) 0.2044(4) 0.0352(8) Uani 1 1 d .
H01A H -0.2962 0.5546 0.2803 0.042 Uiso 1 1 calc R
H01B H -0.1301 0.6259 0.1860 0.042 Uiso 1 1 calc R
C07 C 0.0936(6) 0.3633(5) 0.1410(4) 0.0332(8) Uani 1 1 d .
H013 H 0.0236 0.3146 0.0553 0.040 Uiso 1 1 calc R
C2B C 0.4454(6) 0.3464(5) 0.6375(4) 0.0350(8) Uani 1 1 d .
C04 C 0.5957(6) 0.2820(6) 0.5408(4) 0.0383(9) Uani 1 1 d .
H01C H 0.6812 0.3677 0.5103 0.046 Uiso 1 1 calc R
H01D H 0.6838 0.2055 0.5930 0.046 Uiso 1 1 calc R
C08 C -0.0644(6) 0.3975(5) 0.2499(4) 0.0316(8) Uani 1 1 d .
H016 H -0.1444 0.3013 0.2640 0.038 Uiso 1 1 calc R
C3B C 0.4493(7) 0.3866(6) 0.7778(4) 0.0405(9) Uani 1 1 d .
H017 H 0.5626 0.3784 0.8442 0.049 Uiso 1 1 calc R
H30 H 0.496(10) 0.337(9) 0.101(7) 0.073(19) Uiso 1 1 d .
H40 H 0.206(9) 0.488(8) 0.003(7) 0.060(15) Uiso 1 1 d .
H26 H -0.374(9) 0.549(8) 0.032(7) 0.060(19) Uiso 1 1 d .

loop_
_atom_site_aniso_label
_atom_site_aniso_U_11
_atom_site_aniso_U_22
_atom_site_aniso_U_33
_atom_site_aniso_U_23
_atom_site_aniso_U_13
_atom_site_aniso_U_12
O001 0.0407(14) 0.0401(16) 0.0286(12) -0.0054(12) 0.0069(10) 0.0036(13)
O005 0.0413(14) 0.0395(17) 0.0334(13) -0.0046(12) -0.0062(11) 0.0087(13)
O003 0.0504(16) 0.0414(17) 0.0341(14) 0.0060(12) 0.0106(12) 0.0031(14)
O004 0.0412(15) 0.0381(17) 0.0363(14) 0.0039(12) -0.0100(12) 0.0015(13)
O009 0.0373(12) 0.0356(15) 0.0253(11) -0.0018(10) 0.0010(9) 0.0054(11)
N001 0.0409(16) 0.0351(18) 0.0234(13) -0.0014(13) 0.0034(12) 0.0033(14)
C06 0.0351(17) 0.0282(19) 0.0276(15) -0.0038(13) 0.0061(13) 0.0016(14)
N002 0.0514(19) 0.046(2) 0.0233(14) -0.0025(14) 0.0084(13) 0.0024(17)
C9A 0.0386(18) 0.0321(19) 0.0221(14) 0.0003(13) 0.0004(13) -0.0003(15)
C05A 0.0348(17) 0.0272(18) 0.0279(15) -0.0003(13) 0.0030(13) 0.0043(14)
N3 0.064(2) 0.048(2) 0.0202(13) -0.0040(14) 0.0069(14) -0.0058(19)
C010 0.0349(17) 0.037(2) 0.0335(18) 0.0000(16) 0.0003(14) 0.0021(16)
C07 0.0383(18) 0.035(2) 0.0260(15) -0.0021(15) 0.0023(13) 0.0016(16)
C2B 0.0411(19) 0.033(2) 0.0303(17) 0.0031(15) -0.0015(14) -0.0066(16)
C04 0.0374(18) 0.043(2) 0.0337(18) -0.0033(16) -0.0027(15) 0.0017(17)
C08 0.0318(16) 0.034(2) 0.0283(16) -0.0029(14) -0.0020(13) 0.0012(15)
C3B 0.052(2) 0.043(2) 0.0255(16) 0.0045(15) -0.0060(15) -0.0071(19)

loop_
_atom_type_symbol
_atom_type_description
_atom_type_scat_dispersion_real
_atom_type_scat_dispersion_imag
_atom_type_scat_source
C C 0.0033 0.0016 'International Tables Vol C Tables 4.2.6.8 and 6.1.1.4'
H H 0.0000 0.0000 'International Tables Vol C Tables 4.2.6.8 and 6.1.1.4'
N N 0.0061 0.0033 'International Tables Vol C Tables 4.2.6.8 and 6.1.1.4'
O O 0.0106 0.0060 'International Tables Vol C Tables 4.2.6.8 and 6.1.1.4'

loop_
_geom_angle_atom_site_label_1
_geom_angle_atom_site_label_2
_geom_angle_atom_site_label_3
_geom_angle
C06 O001 H30 109(4)
C05A O005 C04 110.6(3)
C07 O003 H40 102(4)
C010 O004 H26 118(5)
C9A O009 C08 109.8(3)
N002 N001 C2B 111.4(3)
N002 N001 C9A 124.1(3)
C2B N001 C9A 123.6(3)
O001 C06 C05A 111.8(3)
O001 C06 C07 110.4(3)
C05A C06 C07 109.3(3)
O001 C06 H20 108.4
C05A C06 H20 108.4
C07 C06 H20 108.4
N3 N002 N001 105.8(3)
O009 C9A N001 109.6(3)
O009 C9A C05A 109.8(3)
N001 C9A C05A 107.4(3)
O009 C9A H009 110.0
N001 C9A H009 110.0
C05A C9A H009 110.0
O005 C05A C06 112.3(3)
O005 C05A C9A 110.3(3)
C06 C05A C9A 107.8(3)
O005 C05A H010 108.8
C06 C05A H010 108.8
C9A C05A H010 108.8
N002 N3 C3B 109.6(3)
O004 C010 C08 108.9(3)
O004 C010 H01A 109.9
C08 C010 H01A 109.9
O004 C010 H01B 109.9
C08 C010 H01B 109.9
H01A C010 H01B 108.3
O003 C07 C08 109.8(3)
O003 C07 C06 109.8(3)
C08 C07 C06 110.4(3)
O003 C07 H013 108.9
C08 C07 H013 108.9
C06 C07 H013 108.9
C3B C2B N001 103.9(4)
C3B C2B C04 135.8(4)
N001 C2B C04 120.2(3)
O005 C04 C2B 111.2(3)
O005 C04 H01C 109.4
C2B C04 H01C 109.4
O005 C04 H01D 109.4
C2B C04 H01D 109.4
H01C C04 H01D 108.0
O009 C08 C010 104.1(3)
O009 C08 C07 111.9(3)
C010 C08 C07 113.1(3)
O009 C08 H016 109.2
C010 C08 H016 109.2
C07 C08 H016 109.2
C2B C3B N3 109.2(4)
C2B C3B H017 125.4
N3 C3B H017 125.4

loop_
_geom_bond_atom_site_label_1
_geom_bond_atom_site_label_2
_geom_bond_distance
O001 C06 1.435(4)
O001 H30 1.06(7)
O005 C05A 1.420(4)
O005 C04 1.426(5)
O003 C07 1.413(5)
O003 H40 0.95(6)
O004 C010 1.416(5)
O004 H26 0.73(7)
O009 C9A 1.400(5)
O009 C08 1.444(4)
N001 N002 1.356(4)
N001 C2B 1.362(5)
N001 C9A 1.446(4)
C06 C05A 1.511(5)
C06 C07 1.537(5)
C06 H20 0.9800
N002 N3 1.312(5)
C9A C05A 1.534(5)
C9A H009 0.9800
C05A H010 0.9800
N3 C3B 1.358(6)
C010 C08 1.506(5)
C010 H01A 0.9700
C010 H01B 0.9700
C07 C08 1.536(5)
C07 H013 0.9800
C2B C3B 1.352(5)
C2B C04 1.491(6)
C04 H01C 0.9700
C04 H01D 0.9700
C08 H016 0.9800
C3B H017 0.9300

loop_
_geom_torsion_atom_site_label_1
_geom_torsion_atom_site_label_2
_geom_torsion_atom_site_label_3
_geom_torsion_atom_site_label_4
_geom_torsion
C2B N001 N002 N3 1.9(5)
C9A N001 N002 N3 171.3(3)
C08 O009 C9A N001 -175.9(3)
C08 O009 C9A C05A 66.4(4)
N002 N001 C9A O009 48.9(5)
C2B N001 C9A O009 -143.0(4)
N002 N001 C9A C05A 168.0(3)
C2B N001 C9A C05A -23.8(5)
C04 O005 C05A C06 170.0(3)
C04 O005 C05A C9A -69.7(4)
O001 C06 C05A O005 -59.1(4)
C07 C06 C05A O005 178.4(3)
O001 C06 C05A C9A 179.2(3)
C07 C06 C05A C9A 56.7(4)
O009 C9A C05A O005 171.7(3)
N001 C9A C05A O005 52.6(4)
O009 C9A C05A C06 -65.4(4)
N001 C9A C05A C06 175.5(3)
N001 N002 N3 C3B -2.1(5)
O001 C06 C07 O003 -53.5(4)
C05A C06 C07 O003 69.8(4)
O001 C06 C07 C08 -174.7(3)
C05A C06 C07 C08 -51.3(4)
N002 N001 C2B C3B -0.9(5)
C9A N001 C2B C3B -170.3(4)
N002 N001 C2B C04 179.0(4)
C9A N001 C2B C04 9.6(6)
C05A O005 C04 C2B 51.3(5)
C3B C2B C04 O005 158.3(5)
N001 C2B C04 O005 -21.5(6)
C9A O009 C08 C010 177.5(3)
C9A O009 C08 C07 -60.1(4)
O004 C010 C08 O009 -173.6(3)
O004 C010 C08 C07 64.8(4)
O003 C07 C08 O009 -68.8(4)
C06 C07 C08 O009 52.3(4)
O003 C07 C08 C010 48.3(4)
C06 C07 C08 C010 169.4(3)
N001 C2B C3B N3 -0.4(5)
C04 C2B C3B N3 179.7(5)
N002 N3 C3B C2B 1.6(5)
